data_4332756
loop_
_publ_author_name
'Ward, Benjamin D.'
'Risler, H\'el\`ene'
'Weitershaus, Katharina'
'Bellemin-Laponnaz, St\'ephane'
'Wadepohl, Hubert'
'Gade, Lutz H.'

_publ_section_title
;
 2-Aminopyrrolines:&#x00A0; New Chiral Amidinate Ligands with a Rigid
 Well-Defined Molecular Structure and Their Coordination to TiIV
;
_journal_issue 19
_journal_name_full 'Inorganic Chemistry'
_journal_page_first 7777
_journal_page_last 7787
_journal_paper_doi 10.1021/ic060809y
_journal_volume 45
_journal_year 2006
_chemical_absolute_configuration ad
_chemical_compound_source 'synthesis as described'
_chemical_formula_moiety 'C32 H50 N6 O2 Ti, C6 H6'
_chemical_formula_sum 'C38 H56 N6 O2 Ti'
_chemical_formula_weight 676.80
_space_group_IT_number 4
_symmetry_cell_setting monoclinic
_symmetry_space_group_name_Hall 'P 2yb'
_symmetry_space_group_name_H-M 'P 1 21 1'
_atom_sites_solution_hydrogens geom
_atom_sites_solution_primary direct
_atom_sites_solution_secondary difmap
_cell_angle_alpha 90
_cell_angle_beta 98.651(2)
_cell_angle_gamma 90
_cell_formula_units_Z 2
_cell_length_a 11.8179(8)
_cell_length_b 12.6276(9)
_cell_length_c 12.8169(9)
_cell_measurement_reflns_used 6687
_cell_measurement_temperature 100(2)
_cell_measurement_theta_max 25
_cell_measurement_theta_min 2
_cell_volume 1890.9(2)
_computing_cell_refinement 'SAINT (Siemens ,1995)'
_computing_data_collection 'SMART (Siemens, 1993)'
_computing_data_reduction 'SAINT (Siemens ,1995)'
_computing_molecular_graphics 'CAMERON (Watkin et al., 1996)'
_computing_publication_material 'CRYSTALS (Betteridge et al., 2003)'
_computing_structure_refinement 'CRYSTALS (Betteridge et al., 2003)'
_computing_structure_solution 'SIR97 (Altomare et al., 1999)'
_diffrn_ambient_temperature 100(2)
_diffrn_measured_fraction_theta_full 1.000
_diffrn_measured_fraction_theta_max 1.000
_diffrn_measurement_device_type 'Bruker SMART'
_diffrn_measurement_method '\f & \w scans'
_diffrn_radiation_monochromator graphite
_diffrn_radiation_type 'Mo K\a'
_diffrn_radiation_wavelength 0.71073
_diffrn_reflns_av_R_equivalents 0.0765
_diffrn_reflns_limit_h_max 13
_diffrn_reflns_limit_h_min -14
_diffrn_reflns_limit_k_max 15
_diffrn_reflns_limit_k_min -15
_diffrn_reflns_limit_l_max 15
_diffrn_reflns_limit_l_min 0
_diffrn_reflns_number 43494
_diffrn_reflns_theta_full 25.025
_diffrn_reflns_theta_max 25.025
_diffrn_reflns_theta_min 1.607
_diffrn_standards_decay_% 0
_diffrn_standards_interval_count 0
_diffrn_standards_interval_time 0
_diffrn_standards_number 0
_exptl_absorpt_coefficient_mu 0.266
_exptl_absorpt_correction_T_max 0.984
_exptl_absorpt_correction_T_min 0.980
_exptl_absorpt_correction_type multi-scan
_exptl_absorpt_process_details 'SADABS (Siemens, 1996)'
_exptl_crystal_colour yellow
_exptl_crystal_density_diffrn 1.189
_exptl_crystal_density_meas ?
_exptl_crystal_description irregular
_exptl_crystal_F_000 728
_exptl_crystal_size_max 0.07
_exptl_crystal_size_mid 0.05
_exptl_crystal_size_min 0.05
_refine_diff_density_max 0.34
_refine_diff_density_min -0.51
_refine_ls_abs_structure_details 'Flack, 34 Friedel-pairs'
_refine_ls_abs_structure_Flack -0.01(3)
_refine_ls_extinction_method None
_refine_ls_goodness_of_fit_ref 0.9849
_refine_ls_hydrogen_treatment constr
_refine_ls_matrix_type full
_refine_ls_number_parameters 425
_refine_ls_number_reflns 6671
_refine_ls_number_restraints 1
_refine_ls_R_factor_all 0.0640
_refine_ls_R_factor_gt 0.0471
_refine_ls_shift/su_max 0.000376
_refine_ls_structure_factor_coef Fsqd
_refine_ls_weighting_details
;
 p=(max(Fo^2^,0) + 2Fc^2^)/3 
 Method = SHELXL 97 (Sheldrick, 1997) 
 w=1/[sigma^2^(F^2^) + 0.04 + 2.37p] 
;
_refine_ls_weighting_scheme calc
_refine_ls_wR_factor_all 0.1129
_refine_ls_wR_factor_gt 0.1012
_refine_ls_wR_factor_ref 0.1129
_reflns_limit_h_max 13
_reflns_limit_h_min -14
_reflns_limit_k_max 14
_reflns_limit_k_min -14
_reflns_limit_l_max 15
_reflns_limit_l_min 0
_reflns_number_gt 5407
_reflns_number_total 6671
_reflns_threshold_expression I>2.00u(I)
_cod_data_source_file ic060809ysup1.cif
_cod_data_source_block 4
_cod_depositor_comments
;
The following automatic conversions were performed:

'_symmetry_cell_setting' value 'Monoclinic' changed to 'monoclinic'
according to /home/saulius/struct/CIF-dictionaries/cif_core.dic
dictionary named 'cif_core.dic' version 2.4.2 from 2011-04-26.

Automatic conversion script
Id: cif_fix_values 1891 2012-01-12 08:04:46Z andrius 

The following automatic conversions were performed:

'_exptl_crystal_density_meas' value 'not measured' was changed to '?'
- the value is perceived as not measured.

Automatic conversion script
Id: cif_fix_values 3008 2015-01-20 13:52:24Z robertas 
;
_cod_original_sg_symbol_H-M 'P 1 21 1 '
_cod_database_code 4332756

loop_
_symmetry_equiv_pos_as_xyz
x,y,z
-x,y+1/2,-z

loop_
_atom_site_label
_atom_site_type_symbol
_atom_site_fract_x
_atom_site_fract_y
_atom_site_fract_z
_atom_site_U_iso_or_equiv
_atom_site_occupancy
_atom_site_adp_type
_atom_site_refinement_flags_posn
Ti1 Ti -0.20805(5) -0.06944(6) -0.71339(4) 0.0129 1.0000 Uani .
N1 N -0.2430(2) -0.1146(2) -0.8722(2) 0.0142 1.0000 Uani .
N2 N -0.3511(2) -0.1736(2) -0.7593(2) 0.0150 1.0000 Uani .
N3 N -0.4178(3) -0.1984(3) -0.9430(2) 0.0238 1.0000 Uani .
N4 N -0.1585(2) -0.1319(2) -0.5621(2) 0.0137 1.0000 Uani .
N5 N -0.0400(2) -0.1355(2) -0.6808(2) 0.0133 1.0000 Uani .
N6 N 0.0369(2) -0.1767(2) -0.5012(2) 0.0164 1.0000 Uani .
O1 O -0.3293(2) 0.01343(19) -0.6821(2) 0.0193 1.0000 Uani .
O2 O -0.1168(2) 0.04688(18) -0.73291(19) 0.0186 1.0000 Uani .
C1 C -0.1817(3) -0.1236(3) -0.9599(3) 0.0160 1.0000 Uani .
C2 C -0.1386(3) -0.2224(3) -0.9857(3) 0.0195 1.0000 Uani .
C3 C -0.0728(3) -0.2270(3) -1.0678(3) 0.0281 1.0000 Uani .
C4 C -0.0526(3) -0.1362(4) -1.1229(3) 0.0307 1.0000 Uani .
C5 C -0.0979(3) -0.0404(3) -1.0984(3) 0.0255 1.0000 Uani .
C6 C -0.1619(3) -0.0317(3) -1.0162(3) 0.0197 1.0000 Uani .
C7 C -0.1609(3) -0.3209(3) -0.9256(3) 0.0259 1.0000 Uani .
C8 C -0.2083(4) 0.0718(3) -0.9872(3) 0.0312 1.0000 Uani .
C9 C -0.3395(3) -0.1639(3) -0.8616(3) 0.0147 1.0000 Uani .
C10 C -0.4212(3) -0.1609(4) -1.0516(3) 0.0320 1.0000 Uani .
C11 C -0.4993(3) -0.2828(3) -0.9291(3) 0.0307 1.0000 Uani .
C12 C -0.4585(3) -0.1340(3) -0.7265(3) 0.0191 1.0000 Uani .
C13 C -0.4446(3) -0.0131(3) -0.7230(3) 0.0258 1.0000 Uani .
C14 C -0.4780(3) -0.1848(3) -0.6225(3) 0.0221 1.0000 Uani .
C15 C -0.4954(4) -0.3033(3) -0.6348(3) 0.0330 1.0000 Uani .
C16 C -0.5786(3) -0.1347(4) -0.5773(3) 0.0393 1.0000 Uani .
C17 C -0.2088(3) -0.1813(3) -0.4801(3) 0.0133 1.0000 Uani .
C18 C -0.2172(3) -0.2914(3) -0.4771(3) 0.0183 1.0000 Uani .
C19 C -0.2715(3) -0.3370(3) -0.3993(3) 0.0241 1.0000 Uani .
C20 C -0.3174(3) -0.2759(3) -0.3261(3) 0.0255 1.0000 Uani .
C21 C -0.3078(3) -0.1662(3) -0.3305(3) 0.0226 1.0000 Uani .
C22 C -0.2549(3) -0.1176(3) -0.4073(3) 0.0184 1.0000 Uani .
C23 C -0.1738(3) -0.3602(3) -0.5598(3) 0.0225 1.0000 Uani .
C24 C -0.2479(4) 0.0010(3) -0.4126(3) 0.0255 1.0000 Uani .
C25 C -0.0507(3) -0.1501(3) -0.5780(3) 0.0142 1.0000 Uani .
C26 C 0.0354(3) -0.1554(3) -0.3892(3) 0.0189 1.0000 Uani .
C27 C 0.1359(3) -0.2352(3) -0.5240(3) 0.0247 1.0000 Uani .
C28 C 0.0534(2) -0.0653(3) -0.7048(2) 0.0140 1.0000 Uani .
C29 C 0.0032(3) 0.0481(3) -0.6997(3) 0.0203 1.0000 Uani .
C30 C 0.0907(3) -0.0925(3) -0.8117(3) 0.0190 1.0000 Uani .
C31 C 0.1231(3) -0.2086(3) -0.8183(3) 0.0248 1.0000 Uani .
C32 C 0.1894(3) -0.0237(3) -0.8346(3) 0.0224 1.0000 Uani .
C101 C -0.3267(4) -0.5267(3) -0.7805(3) 0.0260 1.0000 Uani .
C102 C -0.2611(3) -0.5766(4) -0.8487(3) 0.0263 1.0000 Uani .
C103 C -0.2500(3) -0.6862(3) -0.8466(3) 0.0243 1.0000 Uani .
C104 C -0.3017(3) -0.7460(3) -0.7782(3) 0.0218 1.0000 Uani .
C105 C -0.3676(3) -0.6965(3) -0.7116(3) 0.0251 1.0000 Uani .
C106 C -0.3800(3) -0.5881(3) -0.7121(3) 0.0236 1.0000 Uani .
H31 H -0.0417 -0.2967 -1.0873 0.0371 1.0000 Uiso R
H41 H -0.0043 -0.1404 -1.1804 0.0384 1.0000 Uiso R
H51 H -0.0845 0.0241 -1.1402 0.0361 1.0000 Uiso R
H71 H -0.1057 -0.3774 -0.9395 0.0354 1.0000 Uiso R
H72 H -0.1497 -0.3042 -0.8485 0.0354 1.0000 Uiso R
H73 H -0.2411 -0.3459 -0.9486 0.0354 1.0000 Uiso R
H81 H -0.1858 0.1279 -1.0352 0.0428 1.0000 Uiso R
H82 H -0.1764 0.0896 -0.9125 0.0428 1.0000 Uiso R
H83 H -0.2936 0.0678 -0.9947 0.0428 1.0000 Uiso R
H101 H -0.3630 -0.1038 -1.0534 0.0393 1.0000 Uiso R
H102 H -0.4045 -0.2208 -1.0980 0.0393 1.0000 Uiso R
H103 H -0.4992 -0.1322 -1.0774 0.0393 1.0000 Uiso R
H111 H -0.4900 -0.3443 -0.9763 0.0367 1.0000 Uiso R
H112 H -0.4893 -0.3073 -0.8541 0.0367 1.0000 Uiso R
H113 H -0.5787 -0.2542 -0.9481 0.0367 1.0000 Uiso R
H121 H -0.5240 -0.1529 -0.7822 0.0276 1.0000 Uiso R
H131 H -0.4639 0.0169 -0.7957 0.0316 1.0000 Uiso R
H132 H -0.4969 0.0178 -0.6765 0.0316 1.0000 Uiso R
H141 H -0.4066 -0.1734 -0.5711 0.0289 1.0000 Uiso R
H151 H -0.5070 -0.3353 -0.5659 0.0387 1.0000 Uiso R
H152 H -0.5643 -0.3170 -0.6887 0.0387 1.0000 Uiso R
H153 H -0.4265 -0.3356 -0.6589 0.0387 1.0000 Uiso R
H161 H -0.5869 -0.1702 -0.5092 0.0559 1.0000 Uiso R
H162 H -0.6509 -0.1434 -0.6282 0.0559 1.0000 Uiso R
H163 H -0.5628 -0.0576 -0.5646 0.0559 1.0000 Uiso R
H191 H -0.2775 -0.4159 -0.3959 0.0321 1.0000 Uiso R
H201 H -0.3569 -0.3106 -0.2713 0.0340 1.0000 Uiso R
H211 H -0.3395 -0.1218 -0.2771 0.0273 1.0000 Uiso R
H231 H -0.2080 -0.3333 -0.6309 0.0313 1.0000 Uiso R
H232 H -0.1997 -0.4347 -0.5510 0.0313 1.0000 Uiso R
H233 H -0.0883 -0.3570 -0.5514 0.0313 1.0000 Uiso R
H241 H -0.2807 0.0261 -0.4849 0.0332 1.0000 Uiso R
H242 H -0.2916 0.0333 -0.3596 0.0332 1.0000 Uiso R
H243 H -0.1658 0.0229 -0.3965 0.0332 1.0000 Uiso R
H261 H 0.1083 -0.1805 -0.3465 0.0280 1.0000 Uiso R
H262 H -0.0307 -0.1941 -0.3666 0.0280 1.0000 Uiso R
H263 H 0.0264 -0.0777 -0.3778 0.0280 1.0000 Uiso R
H271 H 0.1306 -0.2451 -0.6020 0.0318 1.0000 Uiso R
H272 H 0.1376 -0.3060 -0.4887 0.0318 1.0000 Uiso R
H273 H 0.2075 -0.1955 -0.4968 0.0318 1.0000 Uiso R
H281 H 0.1208 -0.0739 -0.6482 0.0195 1.0000 Uiso R
H291 H 0.0399 0.0960 -0.7469 0.0263 1.0000 Uiso R
H292 H 0.0195 0.0747 -0.6255 0.0263 1.0000 Uiso R
H301 H 0.0238 -0.0793 -0.8679 0.0246 1.0000 Uiso R
H311 H 0.1457 -0.2234 -0.8890 0.0344 1.0000 Uiso R
H312 H 0.0570 -0.2548 -0.8078 0.0344 1.0000 Uiso R
H313 H 0.1892 -0.2235 -0.7619 0.0344 1.0000 Uiso R
H321 H 0.2107 -0.0427 -0.9049 0.0302 1.0000 Uiso R
H322 H 0.1659 0.0524 -0.8350 0.0302 1.0000 Uiso R
H323 H 0.2568 -0.0351 -0.7784 0.0302 1.0000 Uiso R
H401 H -0.3358 -0.4480 -0.7816 0.0342 1.0000 Uiso R
H402 H -0.2219 -0.5332 -0.8979 0.0329 1.0000 Uiso R
H403 H -0.2033 -0.7217 -0.8953 0.0305 1.0000 Uiso R
H404 H -0.2930 -0.8248 -0.7771 0.0258 1.0000 Uiso R
H405 H -0.4057 -0.7401 -0.6618 0.0310 1.0000 Uiso R
H406 H -0.4274 -0.5531 -0.6636 0.0302 1.0000 Uiso R

loop_
_atom_site_aniso_label
_atom_site_aniso_U_11
_atom_site_aniso_U_22
_atom_site_aniso_U_33
_atom_site_aniso_U_23
_atom_site_aniso_U_13
_atom_site_aniso_U_12
Ti1 0.0119(3) 0.0139(3) 0.0131(3) 0.0013(3) 0.0027(2) 0.0007(3)
N1 0.0136(15) 0.0164(14) 0.0129(15) 0.0045(11) 0.0034(12) 0.0014(11)
N2 0.0123(15) 0.0211(16) 0.0112(15) 0.0028(12) 0.0000(12) -0.0008(12)
N3 0.0198(17) 0.0336(19) 0.0183(17) 0.0047(14) 0.0034(13) -0.0041(14)
N4 0.0103(14) 0.0181(15) 0.0128(15) 0.0015(12) 0.0019(12) 0.0008(12)
N5 0.0097(14) 0.0164(15) 0.0140(15) -0.0013(12) 0.0024(12) -0.0003(12)
N6 0.0144(15) 0.0197(16) 0.0146(15) -0.0001(12) 0.0006(12) 0.0035(12)
O1 0.0135(13) 0.0200(13) 0.0251(15) 0.0014(11) 0.0048(11) 0.0015(10)
O2 0.0149(13) 0.0177(13) 0.0236(14) 0.0007(11) 0.0039(11) -0.0005(10)
C1 0.0185(18) 0.0183(18) 0.0123(18) -0.0011(14) 0.0058(14) 0.0002(15)
C2 0.0169(19) 0.023(2) 0.0178(19) -0.0043(15) -0.0003(15) -0.0017(16)
C3 0.023(2) 0.034(2) 0.027(2) -0.0131(19) 0.0017(17) 0.0022(18)
C4 0.016(2) 0.060(3) 0.016(2) -0.006(2) 0.0040(16) -0.006(2)
C5 0.019(2) 0.038(3) 0.019(2) 0.0056(16) 0.0035(16) -0.0139(17)
C6 0.0153(19) 0.027(2) 0.0163(19) 0.0064(15) -0.0001(15) -0.0063(15)
C7 0.028(2) 0.0158(19) 0.034(2) -0.0046(17) 0.0052(18) -0.0012(16)
C8 0.047(3) 0.021(2) 0.025(2) 0.0128(17) 0.0047(19) 0.0017(19)
C9 0.0099(17) 0.0181(18) 0.0155(18) 0.0031(14) 0.0004(14) -0.0013(14)
C10 0.017(2) 0.059(3) 0.018(2) 0.007(2) -0.0035(16) -0.0057(19)
C11 0.025(2) 0.039(2) 0.026(2) -0.0029(18) 0.0009(18) -0.0137(18)
C12 0.0099(18) 0.024(2) 0.024(2) 0.0085(16) 0.0054(15) -0.0007(15)
C13 0.015(2) 0.032(2) 0.030(2) 0.0092(18) 0.0035(18) 0.0040(17)
C14 0.0092(17) 0.036(2) 0.021(2) 0.0041(17) 0.0025(15) 0.0004(16)
C15 0.034(2) 0.044(3) 0.022(2) 0.0073(19) 0.0079(18) -0.013(2)
C16 0.023(2) 0.073(3) 0.024(2) 0.014(2) 0.0094(18) 0.014(2)
C17 0.0115(17) 0.0185(18) 0.0097(16) 0.0028(14) 0.0009(13) -0.0007(14)
C18 0.0152(19) 0.0179(18) 0.021(2) -0.0005(15) -0.0019(15) 0.0003(14)
C19 0.018(2) 0.028(2) 0.026(2) 0.0077(17) 0.0002(16) -0.0054(16)
C20 0.018(2) 0.038(2) 0.021(2) 0.0091(17) 0.0067(16) -0.0037(17)
C21 0.0160(18) 0.036(2) 0.0156(18) 0.0007(17) 0.0019(15) 0.0019(16)
C22 0.0176(19) 0.025(2) 0.0114(18) 0.0014(15) -0.0015(15) 0.0031(16)
C23 0.025(2) 0.0151(18) 0.026(2) 0.0026(15) -0.0004(16) -0.0024(15)
C24 0.027(2) 0.025(2) 0.026(2) -0.0003(17) 0.0089(18) 0.0043(17)
C25 0.0209(19) 0.0082(16) 0.0137(17) -0.0029(13) 0.0037(14) 0.0004(14)
C26 0.0172(18) 0.027(2) 0.0102(17) 0.0001(15) -0.0039(14) -0.0029(15)
C27 0.0172(19) 0.030(2) 0.027(2) 0.0051(17) 0.0057(16) 0.0063(17)
C28 0.0095(15) 0.0173(16) 0.0153(16) -0.0026(17) 0.0022(12) -0.0032(17)
C29 0.0165(19) 0.022(2) 0.023(2) -0.0028(16) 0.0051(16) -0.0013(16)
C30 0.0111(16) 0.030(2) 0.0168(18) -0.0039(15) 0.0032(14) -0.0038(15)
C31 0.024(2) 0.029(2) 0.021(2) -0.0077(17) 0.0053(17) 0.0038(17)
C32 0.0148(19) 0.036(2) 0.0179(19) 0.0031(16) 0.0084(15) -0.0020(16)
C101 0.035(2) 0.0167(18) 0.025(2) -0.0023(16) -0.0010(18) -0.0006(16)
C102 0.031(2) 0.025(2) 0.0242(19) 0.0011(19) 0.0074(16) -0.005(2)
C103 0.023(2) 0.024(2) 0.026(2) -0.0020(16) 0.0033(17) -0.0027(16)
C104 0.0169(19) 0.0176(18) 0.027(2) 0.0047(16) -0.0084(16) 0.0021(15)
C105 0.026(2) 0.030(2) 0.018(2) -0.0019(16) -0.0015(16) -0.0068(17)
C106 0.0234(19) 0.030(2) 0.0163(18) -0.0085(16) -0.0022(15) 0.0017(17)

loop_
_atom_type_symbol
_atom_type_scat_dispersion_real
_atom_type_scat_dispersion_imag
_atom_type_scat_Cromer_Mann_a1
_atom_type_scat_Cromer_Mann_b1
_atom_type_scat_Cromer_Mann_a2
_atom_type_scat_Cromer_Mann_b2
_atom_type_scat_Cromer_Mann_a3
_atom_type_scat_Cromer_Mann_b3
_atom_type_scat_Cromer_Mann_a4
_atom_type_scat_Cromer_Mann_b4
_atom_type_scat_Cromer_Mann_c
_atom_type_scat_source
C 0.0033 0.0016 2.3100 20.8439 1.0200 10.2075 1.5886 0.5687 0.8650 51.6512 0.2156 'International Tables Vol C 4.2.6.8 and 6.1.1.4'
H 0.0000 0.0000 0.4930 10.5109 0.3229 26.1257 0.1402 3.1424 0.0408 57.7998 0.0030 'International Tables Vol C 4.2.6.8 and 6.1.1.4'
N 0.0061 0.0033 12.2126 0.0057 3.1322 9.8933 2.0125 28.9975 1.1663 0.5826 -11.5290 'International Tables Vol C 4.2.6.8 and 6.1.1.4'
O 0.0106 0.0060 3.0485 13.2771 2.2868 5.7011 1.5463 0.3239 0.8670 32.9089 0.2508 'International Tables Vol C 4.2.6.8 and 6.1.1.4'
Ti 0.2776 0.4457 9.7595 7.8508 7.3558 0.5000 1.6991 35.6338 1.9021 116.1050 1.2807 'International Tables Vol C 4.2.6.8 and 6.1.1.4'

loop_
_geom_angle_atom_site_label_1
_geom_angle_atom_site_label_2
_geom_angle_atom_site_label_3
_geom_angle
_geom_angle_publ_flag
N1 Ti1 N2 62.37(10) yes
N1 Ti1 N4 141.69(11) yes
N2 Ti1 N4 97.01(11) yes
N1 Ti1 N5 97.19(11) yes
N2 Ti1 N5 118.90(11) yes
N4 Ti1 N5 63.24(10) yes
N1 Ti1 O1 108.42(11) yes
N2 Ti1 O1 78.75(11) yes
N4 Ti1 O1 97.42(11) yes
N5 Ti1 O1 153.92(11) yes
N1 Ti1 O2 96.75(11) yes
N2 Ti1 O2 153.20(11) yes
N4 Ti1 O2 109.53(11) yes
N5 Ti1 O2 78.10(10) yes
O1 Ti1 O2 93.75(11) yes
Ti1 N1 C1 137.4(2) yes
Ti1 N1 C9 94.3(2) yes
C1 N1 C9 126.1(3) yes
Ti1 N2 C9 91.1(2) yes
Ti1 N2 C12 112.8(2) yes
C9 N2 C12 117.6(3) yes
C9 N3 C10 123.0(3) yes
C9 N3 C11 121.6(3) yes
C10 N3 C11 115.2(3) yes
Ti1 N4 C17 139.2(2) yes
Ti1 N4 C25 93.6(2) yes
C17 N4 C25 123.3(3) yes
Ti1 N5 C25 91.33(19) yes
Ti1 N5 C28 115.1(2) yes
C25 N5 C28 117.6(3) yes
C25 N6 C26 123.0(3) yes
C25 N6 C27 122.0(3) yes
C26 N6 C27 114.9(3) yes
Ti1 O1 C13 120.8(2) yes
Ti1 O2 C29 122.8(2) yes
N1 C1 C2 120.0(3) yes
N1 C1 C6 118.7(3) yes
C2 C1 C6 121.3(3) yes
C1 C2 C3 118.4(3) yes
C1 C2 C7 121.0(3) yes
C3 C2 C7 120.7(3) yes
C2 C3 C4 120.4(4) yes
C2 C3 H31 119.386 no
C4 C3 H31 120.219 no
C3 C4 C5 120.5(3) yes
C3 C4 H41 119.522 no
C5 C4 H41 119.936 no
C4 C5 C6 121.1(3) yes
C4 C5 H51 119.587 no
C6 C5 H51 119.363 no
C1 C6 C5 118.4(3) yes
C1 C6 C8 120.2(3) yes
C5 C6 C8 121.4(3) yes
C2 C7 H71 109.138 no
C2 C7 H72 108.850 no
H71 C7 H72 109.467 no
C2 C7 H73 109.917 no
H71 C7 H73 109.725 no
H72 C7 H73 109.725 no
C6 C8 H81 109.085 no
C6 C8 H82 109.691 no
H81 C8 H82 109.467 no
C6 C8 H83 109.589 no
H81 C8 H83 109.497 no
H82 C8 H83 109.497 no
N3 C9 N2 124.3(3) yes
N3 C9 N1 124.7(3) yes
N2 C9 N1 111.0(3) yes
N3 C10 H101 109.579 no
N3 C10 H102 109.945 no
H101 C10 H102 109.476 no
N3 C10 H103 108.873 no
H101 C10 H103 109.476 no
H102 C10 H103 109.476 no
N3 C11 H111 110.888 no
N3 C11 H112 110.925 no
H111 C11 H112 109.467 no
N3 C11 H113 108.505 no
H111 C11 H113 108.493 no
H112 C11 H113 108.493 no
N2 C12 C13 104.5(3) yes
N2 C12 C14 110.7(3) yes
C13 C12 C14 114.9(4) yes
N2 C12 H121 108.728 no
C13 C12 H121 108.997 no
C14 C12 H121 108.723 no
C12 C13 O1 109.7(3) yes
C12 C13 H131 109.934 no
O1 C13 H131 108.953 no
C12 C13 H132 109.399 no
O1 C13 H132 109.409 no
H131 C13 H132 109.467 no
C12 C14 C15 111.1(3) yes
C12 C14 C16 112.6(3) yes
C15 C14 C16 110.2(3) yes
C12 C14 H141 107.003 no
C15 C14 H141 107.370 no
C16 C14 H141 108.398 no
C14 C15 H151 110.023 no
C14 C15 H152 109.057 no
H151 C15 H152 109.476 no
C14 C15 H153 109.318 no
H151 C15 H153 109.476 no
H152 C15 H153 109.476 no
C14 C16 H161 109.228 no
C14 C16 H162 110.103 no
H161 C16 H162 109.476 no
C14 C16 H163 109.067 no
H161 C16 H163 109.476 no
H162 C16 H163 109.476 no
N4 C17 C18 119.8(3) yes
N4 C17 C22 119.1(3) yes
C18 C17 C22 121.1(3) yes
C17 C18 C19 118.5(3) yes
C17 C18 C23 121.2(3) yes
C19 C18 C23 120.3(3) yes
C18 C19 C20 121.6(4) yes
C18 C19 H191 119.234 no
C20 C19 H191 119.117 no
C19 C20 C21 118.9(3) yes
C19 C20 H201 120.220 no
C21 C20 H201 120.890 no
C20 C21 C22 121.2(4) yes
C20 C21 H211 119.297 no
C22 C21 H211 119.508 no
C17 C22 C21 118.7(3) yes
C17 C22 C24 120.8(4) yes
C21 C22 C24 120.5(4) yes
C18 C23 H231 108.009 no
C18 C23 H232 108.561 no
H231 C23 H232 109.467 no
C18 C23 H233 110.106 no
H231 C23 H233 110.323 no
H232 C23 H233 110.323 no
C22 C24 H241 109.939 no
C22 C24 H242 109.819 no
H241 C24 H242 109.467 no
C22 C24 H243 108.879 no
H241 C24 H243 109.360 no
H242 C24 H243 109.360 no
N6 C25 N5 124.5(3) yes
N6 C25 N4 124.7(3) yes
N5 C25 N4 110.8(3) yes
N6 C26 H261 109.941 no
N6 C26 H262 108.541 no
H261 C26 H262 109.476 no
N6 C26 H263 109.913 no
H261 C26 H263 109.476 no
H262 C26 H263 109.476 no
N6 C27 H271 109.481 no
N6 C27 H272 108.993 no
H271 C27 H272 109.476 no
N6 C27 H273 109.925 no
H271 C27 H273 109.476 no
H272 C27 H273 109.476 no
N5 C28 C29 104.0(2) yes
N5 C28 C30 111.9(3) yes
C29 C28 C30 113.9(3) yes
N5 C28 H281 108.747 no
C29 C28 H281 109.686 no
C30 C28 H281 108.515 no
C28 C29 O2 110.4(3) yes
C28 C29 H291 109.230 no
O2 C29 H291 109.269 no
C28 C29 H292 109.213 no
O2 C29 H292 109.288 no
H291 C29 H292 109.467 no
C28 C30 C31 111.9(3) yes
C28 C30 C32 112.0(3) yes
C31 C30 C32 109.5(3) yes
C28 C30 H301 107.562 no
C31 C30 H301 107.410 no
C32 C30 H301 108.214 no
C30 C31 H311 109.595 no
C30 C31 H312 110.313 no
H311 C31 H312 109.476 no
C30 C31 H313 108.486 no
H311 C31 H313 109.476 no
H312 C31 H313 109.476 no
C30 C32 H321 109.896 no
C30 C32 H322 109.225 no
H321 C32 H322 109.476 no
C30 C32 H323 109.278 no
H321 C32 H323 109.476 no
H322 C32 H323 109.476 no
C102 C101 C106 119.2(4) yes
C102 C101 H401 120.445 no
C106 C101 H401 120.331 no
C101 C102 C103 119.7(4) yes
C101 C102 H402 119.935 no
C103 C102 H402 120.380 no
C102 C103 C104 120.8(4) yes
C102 C103 H403 119.654 no
C104 C103 H403 119.561 no
C103 C104 C105 119.4(3) yes
C103 C104 H404 120.232 no
C105 C104 H404 120.368 no
C104 C105 C106 121.0(4) yes
C104 C105 H405 119.566 no
C106 C105 H405 119.473 no
C101 C106 C105 120.0(4) yes
C101 C106 H406 119.696 no
C105 C106 H406 120.346 no

loop_
_geom_bond_atom_site_label_1
_geom_bond_atom_site_label_2
_geom_bond_distance
_geom_bond_publ_flag
Ti1 N1 2.094(3) yes
Ti1 N2 2.153(3) yes
Ti1 N4 2.094(3) yes
Ti1 N5 2.136(3) yes
Ti1 O1 1.865(2) yes
Ti1 O2 1.862(2) yes
N1 C1 1.431(4) yes
N1 C9 1.325(4) yes
N2 C9 1.344(4) yes
N2 C12 1.483(4) yes
N3 C9 1.358(4) yes
N3 C10 1.465(5) yes
N3 C11 1.465(5) yes
N4 C17 1.426(4) yes
N4 C25 1.339(4) yes
N5 C25 1.355(4) yes
N5 C28 1.483(4) yes
N6 C25 1.359(4) yes
N6 C26 1.463(4) yes
N6 C27 1.451(4) yes
O1 C13 1.425(5) yes
O2 C29 1.418(4) yes
C1 C2 1.405(5) yes
C1 C6 1.404(5) yes
C2 C3 1.401(5) yes
C2 C7 1.507(5) yes
C3 C4 1.386(6) yes
C3 H31 1.000 no
C4 C5 1.378(6) yes
C4 H41 1.000 no
C5 C6 1.391(5) yes
C5 H51 1.000 no
C6 C8 1.486(5) yes
C7 H71 1.000 no
C7 H72 1.000 no
C7 H73 1.000 no
C8 H81 1.000 no
C8 H82 1.000 no
C8 H83 1.000 no
C10 H101 1.000 no
C10 H102 1.000 no
C10 H103 1.000 no
C11 H111 1.000 no
C11 H112 1.000 no
C11 H113 1.000 no
C12 C13 1.536(5) yes
C12 C14 1.526(5) yes
C12 H121 1.000 no
C13 H131 1.000 no
C13 H132 1.000 no
C14 C15 1.515(5) yes
C14 C16 1.535(5) yes
C14 H141 1.000 no
C15 H151 1.000 no
C15 H152 1.000 no
C15 H153 1.000 no
C16 H161 1.000 no
C16 H162 1.000 no
C16 H163 1.000 no
C17 C18 1.395(5) yes
C17 C22 1.402(5) yes
C18 C19 1.389(5) yes
C18 C23 1.519(5) yes
C19 C20 1.388(5) yes
C19 H191 1.000 no
C20 C21 1.392(6) yes
C20 H201 1.000 no
C21 C22 1.387(5) yes
C21 H211 1.000 no
C22 C24 1.503(5) yes
C23 H231 1.000 no
C23 H232 1.000 no
C23 H233 1.000 no
C24 H241 1.000 no
C24 H242 1.000 no
C24 H243 1.000 no
C26 H261 1.000 no
C26 H262 1.000 no
C26 H263 1.000 no
C27 H271 1.000 no
C27 H272 1.000 no
C27 H273 1.000 no
C28 C29 1.554(5) yes
C28 C30 1.540(4) yes
C28 H281 1.000 no
C29 H291 1.000 no
C29 H292 1.000 no
C30 C31 1.520(5) yes
C30 C32 1.519(5) yes
C30 H301 1.000 no
C31 H311 1.000 no
C31 H312 1.000 no
C31 H313 1.000 no
C32 H321 1.000 no
C32 H322 1.000 no
C32 H323 1.000 no
C101 C102 1.402(5) yes
C101 C106 1.390(5) yes
C101 H401 1.000 no
C102 C103 1.390(6) yes
C102 H402 1.000 no
C103 C104 1.369(5) yes
C103 H403 1.000 no
C104 C105 1.388(5) yes
C104 H404 1.000 no
C105 C106 1.377(5) yes
C105 H405 1.000 no
C106 H406 1.000 no
